data_7124723
loop_
_publ_author_name
'\/Dor\/devi\'c, Nemanja'
'Ganguly, Rakesh'
'Petkovi\'c, Milena'
'Vidovi\'c, Dragoslav'

_publ_section_title
;
 Bis(carbodicarbene)phosphenium trication: the case against hypervalency.
;
_journal_issue 63
_journal_name_full 'Chemical communications (Cambridge, England)'
_journal_page_first 9789
_journal_page_last 9792
_journal_paper_doi 10.1039/c6cc04161b
_journal_volume 52
_journal_year 2016
_chemical_formula_sum 'C40 H43 Br6 N9 P2'
_chemical_formula_weight 1191.23
_chemical_properties_physical Air-sensitive
_space_group_crystal_system monoclinic
_space_group_IT_number 14
_space_group_name_Hall '-P 2ybc'
_space_group_name_H-M_alt 'P 1 21/c 1'
_atom_sites_solution_hydrogens geom
_audit_update_record
;
2015-12-08 deposited with the CCDC.
2016-07-06 downloaded from the CCDC.
;
_cell_angle_alpha 90
_cell_angle_beta 104.672(4)
_cell_angle_gamma 90
_cell_formula_units_Z 4
_cell_length_a 15.790(3)
_cell_length_b 17.796(3)
_cell_length_c 16.457(3)
_cell_measurement_reflns_used 9944
_cell_measurement_temperature 103.(2)
_cell_measurement_theta_max 26.8251
_cell_measurement_theta_min 2.2877
_cell_volume 4473.6(14)
_computing_cell_refinement 'SAINT V8.34A (Bruker AXS Inc., 2013)'
_computing_data_collection 'APEX3 (Bruker AXS Inc., 2015)'
_computing_data_reduction 'SAINT V8.34A (Bruker AXS Inc., 2013)'
_computing_molecular_graphics 'XP (Bruker AXS Inc., 2015)'
_computing_publication_material 'APEX3 (Bruker AXS Inc., 2015)'
_computing_structure_refinement 'SHELXL-2014/7 (Sheldrick, 2014)'
_computing_structure_solution 'SHELXT (Bruker AXS Inc., 2015)'
_diffrn_ambient_temperature 103.(2)
_diffrn_detector_area_resol_mean 8.3333
_diffrn_measured_fraction_theta_full 0.996
_diffrn_measured_fraction_theta_max 0.996
_diffrn_measurement_device_type 'CCD area detector'
_diffrn_measurement_method 'phi and omega scans'
_diffrn_radiation_monochromator graphite
_diffrn_radiation_type MoK\a
_diffrn_radiation_wavelength 0.71073
_diffrn_reflns_av_R_equivalents 0.1157
_diffrn_reflns_av_unetI/netI 0.1368
_diffrn_reflns_limit_h_max 20
_diffrn_reflns_limit_h_min -20
_diffrn_reflns_limit_k_max 23
_diffrn_reflns_limit_k_min 0
_diffrn_reflns_limit_l_max 21
_diffrn_reflns_limit_l_min 0
_diffrn_reflns_number 12317
_diffrn_reflns_theta_full 27.90
_diffrn_reflns_theta_max 27.90
_diffrn_reflns_theta_min 1.76
_diffrn_source 'fine-focus sealed tube'
_diffrn_source_type 'Bruker KappaCCD'
_exptl_absorpt_coefficient_mu 5.497
_exptl_absorpt_correction_T_max 0.44
_exptl_absorpt_correction_T_min 0.25
_exptl_absorpt_correction_type multi-scan
_exptl_absorpt_process_details 'TWINABS V2012/1(Bruker AXS Inc.)'
_exptl_crystal_colour orange
_exptl_crystal_density_diffrn 1.769
_exptl_crystal_density_method 'not measured'
_exptl_crystal_description block
_exptl_crystal_F_000 2344
_exptl_crystal_recrystallization_method 'Re-crystallisation from solvent: Acetonitrile'
_exptl_crystal_size_max 0.240
_exptl_crystal_size_mid 0.200
_exptl_crystal_size_min 0.180
_refine_diff_density_max 1.238
_refine_diff_density_min -1.034
_refine_ls_extinction_method none
_refine_ls_goodness_of_fit_ref 1.062
_refine_ls_hydrogen_treatment constr
_refine_ls_matrix_type full
_refine_ls_number_parameters 524
_refine_ls_number_reflns 12317
_refine_ls_number_restraints 24
_refine_ls_restrained_S_all 1.061
_refine_ls_R_factor_all 0.1305
_refine_ls_R_factor_gt 0.0771
_refine_ls_shift/su_max 0.000
_refine_ls_shift/su_mean 0.000
_refine_ls_structure_factor_coef Fsqd
_refine_ls_weighting_details 'w=1/[\s^2^(Fo^2^)+28.2530P] where P=(Fo^2^+2Fc^2^)/3'
_refine_ls_weighting_scheme calc
_refine_ls_wR_factor_gt 0.1104
_refine_ls_wR_factor_ref 0.1273
_reflns_number_gt 8532
_reflns_number_total 12317
_reflns_threshold_expression 'I > 2\s(I)'
_cod_data_source_file c6cc04161b2.cif
_cod_data_source_block I
_cod_database_code 7124723

loop_
_space_group_symop_operation_xyz
'x, y, z'
'-x, y+1/2, -z+1/2'
'-x, -y, -z'
'x, -y-1/2, z-1/2'

loop_
_atom_site_type_symbol
_atom_site_label
_atom_site_fract_x
_atom_site_fract_y
_atom_site_fract_z
_atom_site_U_iso_or_equiv
_atom_site_adp_type
_atom_site_calc_flag
_atom_site_refinement_flags_adp
_atom_site_refinement_flags_posn
_atom_site_occupancy
Br Br1 0.14460(6) 0.17582(5) -0.06828(5) 0.02106(19) Uani d . . 1
Br Br2 0.30638(6) 0.30534(5) -0.06857(5) 0.02001(19) Uani d . . 1
Br Br3 0.08110(5) 0.68478(5) 0.40625(5) 0.01919(19) Uani d . . 1
Br Br4 0.23027(6) 0.82933(5) 0.43408(5) 0.02035(19) Uani d . . 1
Br Br5 0.45207(5) 0.62657(5) 0.54466(5) 0.0231(2) Uani d . . 1
Br Br6 0.07084(5) 0.46527(5) 0.86504(5) 0.01655(18) Uani d . . 1
C C1 0.2310(5) 0.2580(4) 0.0984(5) 0.0091(15) Uani d . . 1
C C2 0.2623(5) 0.1862(4) 0.1350(5) 0.0105(16) Uani d . . 1
C C4 0.3384(5) 0.0798(4) 0.1741(5) 0.0097(16) Uani d . . 1
C C5 0.3958(5) 0.0195(4) 0.1832(5) 0.0143(17) Uani d . . 1
H H5 0.4349 0.0134 0.1483 0.017 Uiso calc U R 1
C C6 0.3927(5) -0.0310(5) 0.2458(5) 0.0199(19) Uani d . . 1
H H6 0.4321 -0.0724 0.255 0.024 Uiso calc U R 1
C C7 0.3342(5) -0.0239(5) 0.2961(5) 0.0183(18) Uani d . . 1
H H7 0.3346 -0.0602 0.3385 0.022 Uiso calc U R 1
C C8 0.2750(5) 0.0360(4) 0.2851(5) 0.0138(16) Uani d . . 1
H H8 0.2337 0.0408 0.3179 0.017 Uiso calc U R 1
C C9 0.2796(5) 0.0877(4) 0.2240(5) 0.0129(16) Uani d . . 1
C C11 0.3794(5) 0.1573(5) 0.0611(5) 0.0155(18) Uani d . . 1
H H11A 0.3431 0.155 0.0032 0.023 Uiso calc U R 1
H H11B 0.4265 0.1201 0.0686 0.023 Uiso calc U R 1
H H11C 0.4048 0.2077 0.0724 0.023 Uiso calc U R 1
C C10 0.1558(5) 0.1779(4) 0.2255(5) 0.0130(16) Uani d . . 1
H H10A 0.1728 0.2189 0.2662 0.02 Uiso calc U R 1
H H10B 0.1334 0.1356 0.2521 0.02 Uiso calc U R 1
H H10C 0.1101 0.1956 0.1773 0.02 Uiso calc U R 1
C C3 0.2305(5) 0.3172(4) 0.1586(4) 0.0117(16) Uani d . . 1
C C12 0.2735(5) 0.3886(4) 0.2742(5) 0.0103(16) Uani d . . 1
C C13 0.3200(5) 0.4233(4) 0.3489(5) 0.0124(16) Uani d . . 1
H H13 0.3768 0.4072 0.3785 0.015 Uiso calc U R 1
C C14 0.2776(5) 0.4826(4) 0.3767(5) 0.0163(17) Uani d . . 1
H H14 0.3065 0.5082 0.4267 0.02 Uiso calc U R 1
C C15 0.1931(6) 0.5058(4) 0.3330(5) 0.0169(18) Uani d . . 1
H H15 0.1653 0.5451 0.3556 0.02 Uiso calc U R 1
C C16 0.1500(5) 0.4729(4) 0.2586(5) 0.0126(16) Uani d . . 1
H H16 0.094 0.4901 0.2281 0.015 Uiso calc U R 1
C C17 0.1912(5) 0.4138(4) 0.2297(5) 0.0114(16) Uani d . . 1
C C18 0.3826(5) 0.2929(5) 0.2495(5) 0.0141(17) Uani d . . 1
H H18A 0.3775 0.2426 0.272 0.021 Uiso calc U R 1
H H18B 0.4241 0.3228 0.2915 0.021 Uiso calc U R 1
H H18C 0.4036 0.2888 0.1985 0.021 Uiso calc U R 1
C C19 0.0816(5) 0.3744(4) 0.0962(5) 0.0137(17) Uani d . . 1
H H19A 0.0898 0.3998 0.0459 0.021 Uiso calc U R 1
H H19B 0.0411 0.4036 0.12 0.021 Uiso calc U R 1
H H19C 0.0575 0.3241 0.0811 0.021 Uiso calc U R 1
C C20 0.2095(5) 0.7319(4) 0.2749(5) 0.0119(16) Uani d . . 1
C C21 0.2325(5) 0.6678(4) 0.2301(4) 0.0103(15) Uani d . . 1
C C22 0.3055(5) 0.5742(4) 0.1889(5) 0.0106(15) Uani d U . 1
C C23 0.3665(5) 0.5203(4) 0.1802(5) 0.0171(18) Uani d . . 1
H H23 0.4206 0.5146 0.2211 0.021 Uiso calc U R 1
C C24 0.3448(6) 0.4753(5) 0.1089(5) 0.023(2) Uani d . . 1
H H24 0.3848 0.438 0.1004 0.027 Uiso calc U R 1
C C25 0.2647(6) 0.4842(5) 0.0497(5) 0.0214(19) Uani d . . 1
H H25 0.2521 0.4528 0.0014 0.026 Uiso calc U R 1
C C26 0.2034(6) 0.5363(4) 0.0582(5) 0.0166(17) Uani d U . 1
H H26 0.1488 0.5412 0.0178 0.02 Uiso calc U R 1
C C27 0.2258(5) 0.5819(4) 0.1298(5) 0.0110(15) Uani d U . 1
C C28 0.3859(5) 0.6439(5) 0.3185(5) 0.0170(18) Uani d . . 1
H H28A 0.3829 0.6956 0.3381 0.026 Uiso calc U R 1
H H28B 0.4386 0.6378 0.2981 0.026 Uiso calc U R 1
H H28C 0.3879 0.6089 0.3649 0.026 Uiso calc U R 1
C C29 0.0951(5) 0.6674(5) 0.1128(5) 0.0184(18) Uani d . . 1
H H29A 0.0661 0.6895 0.1533 0.028 Uiso calc U R 1
H H29B 0.0603 0.6251 0.0841 0.028 Uiso calc U R 1
H H29C 0.1005 0.7055 0.0714 0.028 Uiso calc U R 1
C C30 0.1852(5) 0.7994(4) 0.2251(5) 0.0141(17) Uani d . . 1
C C31 0.1915(5) 0.8884(4) 0.1305(5) 0.0120(16) Uani d . . 1
C C32 0.2122(5) 0.9346(4) 0.0704(5) 0.0164(18) Uani d . . 1
H H32 0.26 0.9239 0.0469 0.02 Uiso calc U R 1
C C33 0.1595(6) 0.9971(4) 0.0464(5) 0.0170(18) Uani d . . 1
H H33 0.171 1.0297 0.0047 0.02 Uiso calc U R 1
C C34 0.0896(5) 1.0137(5) 0.0817(5) 0.0177(18) Uani d . . 1
H H34 0.0553 1.0574 0.0637 0.021 Uiso calc U R 1
C C35 0.0698(5) 0.9682(5) 0.1417(5) 0.0174(18) Uani d . . 1
H H35 0.0228 0.9793 0.1661 0.021 Uiso calc U R 1
C C36 0.1224(5) 0.9051(4) 0.1649(5) 0.0151(17) Uani d . . 1
C C37 0.3120(5) 0.7919(5) 0.1585(6) 0.0208(19) Uani d . . 1
H H37A 0.3505 0.7793 0.2135 0.031 Uiso calc U R 1
H H37B 0.3409 0.8289 0.1305 0.031 Uiso calc U R 1
H H37C 0.2995 0.7464 0.124 0.031 Uiso calc U R 1
C C38 0.0490(5) 0.8418(5) 0.2657(5) 0.0185(19) Uani d . . 1
H H38A 0.0468 0.7903 0.2862 0.028 Uiso calc U R 1
H H38B -0.007 0.8542 0.2262 0.028 Uiso calc U R 1
H H38C 0.0601 0.8768 0.3132 0.028 Uiso calc U R 1
C C39 0.5306(6) 0.3328(5) 1.0460(7) 0.026(2) Uani d . . 1
C C40 0.5334(6) 0.3417(6) 0.9578(6) 0.037(3) Uani d . . 1
H H40A 0.5331 0.2921 0.9319 0.056 Uiso calc U R 1
H H40B 0.5868 0.3687 0.9555 0.056 Uiso calc U R 1
H H40C 0.4821 0.3703 0.9274 0.056 Uiso calc U R 1
N N1 0.3252(4) 0.1411(4) 0.1196(4) 0.0112(14) Uani d . . 1
N N2 0.2324(4) 0.1534(3) 0.1971(4) 0.0103(14) Uani d . . 1
N N3 0.2965(4) 0.3298(3) 0.2293(4) 0.0077(12) Uani d . . 1
N N4 0.1664(4) 0.3680(3) 0.1585(4) 0.0107(13) Uani d . . 1
N N5 0.3084(4) 0.6281(3) 0.2501(4) 0.0109(13) Uani d . . 1
N N6 0.1824(4) 0.6407(3) 0.1572(4) 0.0116(13) Uani d U . 1
N N7 0.2300(4) 0.8233(4) 0.1695(4) 0.0114(13) Uani d . . 1
N N8 0.1200(4) 0.8479(4) 0.2226(4) 0.0120(14) Uani d . . 1
N N9 0.5281(5) 0.3247(4) 1.1140(5) 0.0296(18) Uani d . . 1
P P1 0.19045(13) 0.28557(11) -0.00618(12) 0.0121(4) Uani d . . 1
P P2 0.22065(14) 0.71348(12) 0.38129(13) 0.0141(4) Uani d . . 1

loop_
_atom_site_aniso_label
_atom_site_aniso_U_11
_atom_site_aniso_U_22
_atom_site_aniso_U_33
_atom_site_aniso_U_12
_atom_site_aniso_U_13
_atom_site_aniso_U_23
Br1 0.0268(5) 0.0172(4) 0.0160(4) -0.0040(4) -0.0003(4) -0.0036(4)
Br2 0.0228(4) 0.0238(5) 0.0155(4) -0.0007(4) 0.0087(4) 0.0040(4)
Br3 0.0180(4) 0.0192(4) 0.0227(4) 0.0017(3) 0.0095(4) 0.0058(4)
Br4 0.0221(4) 0.0213(4) 0.0185(4) -0.0020(4) 0.0067(4) -0.0085(4)
Br5 0.0159(4) 0.0385(5) 0.0168(4) 0.0019(4) 0.0075(4) 0.0011(4)
Br6 0.0148(4) 0.0191(4) 0.0160(4) 0.0029(3) 0.0045(3) -0.0005(3)
C1 0.010(4) 0.007(4) 0.012(4) 0.001(3) 0.007(3) -0.001(3)
C2 0.008(4) 0.014(4) 0.011(4) 0.000(3) 0.005(3) -0.005(3)
C4 0.011(4) 0.008(4) 0.009(4) -0.001(3) 0.002(3) -0.005(3)
C5 0.011(4) 0.016(4) 0.016(4) -0.002(3) 0.004(3) -0.002(3)
C6 0.013(4) 0.017(4) 0.027(5) 0.002(4) 0.000(4) -0.001(4)
C7 0.020(4) 0.014(4) 0.020(4) -0.002(3) 0.003(4) 0.004(4)
C8 0.017(4) 0.016(4) 0.008(4) -0.002(3) 0.002(3) 0.001(3)
C9 0.012(4) 0.011(4) 0.013(4) 0.001(3) -0.002(3) 0.001(3)
C11 0.012(4) 0.021(4) 0.015(4) 0.002(3) 0.008(3) -0.002(3)
C10 0.012(4) 0.016(4) 0.011(4) 0.001(3) 0.003(3) -0.001(3)
C3 0.015(4) 0.013(4) 0.006(4) -0.003(3) 0.002(3) -0.001(3)
C12 0.010(4) 0.009(4) 0.015(4) 0.001(3) 0.010(3) 0.005(3)
C13 0.012(4) 0.016(4) 0.010(4) -0.002(3) 0.005(3) -0.005(3)
C14 0.019(4) 0.015(4) 0.013(4) -0.002(3) 0.001(3) -0.002(3)
C15 0.030(5) 0.007(4) 0.018(4) -0.002(3) 0.013(4) -0.002(3)
C16 0.009(4) 0.013(4) 0.016(4) 0.002(3) 0.004(3) 0.005(3)
C17 0.014(4) 0.014(4) 0.007(4) -0.007(3) 0.005(3) 0.002(3)
C18 0.010(4) 0.021(4) 0.009(4) 0.004(3) -0.002(3) 0.002(3)
C19 0.013(4) 0.011(4) 0.016(4) 0.001(3) 0.001(3) 0.002(3)
C20 0.013(4) 0.012(4) 0.012(4) 0.001(3) 0.006(3) 0.002(3)
C21 0.010(4) 0.013(4) 0.007(4) -0.001(3) 0.002(3) 0.003(3)
C22 0.015(3) 0.010(4) 0.007(3) 0.001(3) 0.003(3) 0.001(3)
C23 0.021(4) 0.018(4) 0.018(4) -0.002(4) 0.014(4) 0.006(4)
C24 0.029(5) 0.018(5) 0.025(5) 0.007(4) 0.015(4) 0.004(4)
C25 0.037(5) 0.016(4) 0.018(5) -0.006(4) 0.018(4) -0.001(4)
C26 0.024(4) 0.014(4) 0.012(4) -0.004(3) 0.004(3) 0.002(3)
C27 0.015(3) 0.009(3) 0.009(3) -0.002(3) 0.003(3) 0.006(3)
C28 0.013(4) 0.026(5) 0.012(4) 0.004(3) 0.003(3) -0.004(4)
C29 0.012(4) 0.021(4) 0.020(4) 0.000(3) 0.000(3) -0.005(4)
C30 0.014(4) 0.015(4) 0.013(4) -0.001(3) 0.003(3) -0.001(3)
C31 0.011(4) 0.013(4) 0.011(4) -0.002(3) 0.002(3) -0.004(3)
C32 0.022(4) 0.017(4) 0.013(4) -0.005(4) 0.009(4) -0.006(3)
C33 0.028(5) 0.012(4) 0.007(4) -0.004(4) -0.003(4) 0.004(3)
C34 0.018(4) 0.012(4) 0.018(4) 0.001(3) -0.006(3) -0.002(3)
C35 0.019(4) 0.020(4) 0.012(4) 0.001(4) 0.002(3) -0.004(4)
C36 0.021(4) 0.011(4) 0.011(4) -0.004(3) 0.001(4) 0.002(3)
C37 0.026(5) 0.014(4) 0.030(5) 0.000(4) 0.022(4) 0.003(4)
C38 0.013(4) 0.023(5) 0.022(5) 0.008(4) 0.009(4) 0.005(4)
C39 0.016(4) 0.015(4) 0.046(6) -0.006(4) 0.004(4) -0.003(5)
C40 0.025(5) 0.049(7) 0.038(6) -0.002(5) 0.008(5) 0.010(5)
N1 0.006(3) 0.015(3) 0.013(3) -0.001(3) 0.002(3) -0.002(3)
N2 0.013(3) 0.008(3) 0.009(3) 0.002(3) 0.002(3) 0.001(3)
N3 0.007(3) 0.008(3) 0.008(3) 0.000(2) 0.002(2) 0.001(3)
N4 0.011(3) 0.012(3) 0.009(3) 0.000(3) 0.002(3) -0.002(3)
N5 0.014(3) 0.010(3) 0.009(3) 0.004(3) 0.002(3) 0.000(3)
N6 0.015(3) 0.011(3) 0.007(3) -0.002(2) 0.001(3) 0.001(2)
N7 0.011(3) 0.011(3) 0.012(3) 0.000(3) 0.003(3) -0.004(3)
N8 0.013(3) 0.015(3) 0.009(3) 0.001(3) 0.005(3) -0.004(3)
N9 0.029(4) 0.030(5) 0.028(4) -0.004(4) 0.005(4) -0.010(4)
P1 0.0151(10) 0.0123(10) 0.0086(10) 0.0024(8) 0.0023(8) 0.0001(8)
P2 0.0153(10) 0.0155(11) 0.0122(10) 0.0029(9) 0.0046(9) -0.0007(9)

loop_
_atom_type_symbol
_atom_type_description
_atom_type_scat_dispersion_real
_atom_type_scat_dispersion_imag
_atom_type_scat_source
C C 0.0033 0.0016 'International Tables Vol C Tables 4.2.6.8 and 6.1.1.4'
H H 0.0000 0.0000 'International Tables Vol C Tables 4.2.6.8 and 6.1.1.4'
N N 0.0061 0.0033 'International Tables Vol C Tables 4.2.6.8 and 6.1.1.4'
P P 0.1023 0.0942 'International Tables Vol C Tables 4.2.6.8 and 6.1.1.4'
Br Br -0.2901 2.4595 'International Tables Vol C Tables 4.2.6.8 and 6.1.1.4'

loop_
_geom_angle_atom_site_label_1
_geom_angle_atom_site_label_2
_geom_angle_atom_site_label_3
_geom_angle
C2 C1 C3 114.8(6)
C2 C1 P1 131.3(6)
C3 C1 P1 113.9(5)
N1 C2 N2 107.4(6)
N1 C2 C1 129.6(7)
N2 C2 C1 123.0(6)
C5 C4 N1 131.5(7)
C5 C4 C9 121.9(7)
N1 C4 C9 106.7(6)
C6 C5 C4 116.1(7)
C5 C6 C7 122.6(8)
C6 C7 C8 120.9(8)
C9 C8 C7 116.5(7)
C8 C9 C4 122.0(7)
C8 C9 N2 131.8(7)
C4 C9 N2 106.2(7)
N4 C3 N3 107.4(6)
N4 C3 C1 128.2(7)
N3 C3 C1 124.4(7)
N3 C12 C17 107.4(7)
N3 C12 C13 130.6(7)
C17 C12 C13 122.0(7)
C14 C13 C12 115.7(7)
C13 C14 C15 122.0(7)
C16 C15 C14 121.4(7)
C15 C16 C17 117.5(7)
C16 C17 C12 121.4(7)
C16 C17 N4 132.4(7)
C12 C17 N4 106.2(7)
C30 C20 C21 115.3(7)
C30 C20 P2 131.8(6)
C21 C20 P2 112.8(5)
N6 C21 N5 108.2(6)
N6 C21 C20 124.5(7)
N5 C21 C20 127.1(7)
N5 C22 C27 107.3(6)
N5 C22 C23 131.1(7)
C27 C22 C23 121.6(7)
C24 C23 C22 117.1(8)
C23 C24 C25 120.6(8)
C26 C25 C24 122.8(8)
C25 C26 C27 116.3(8)
N6 C27 C22 106.4(6)
N6 C27 C26 132.1(7)
C22 C27 C26 121.5(7)
N8 C30 N7 107.8(7)
N8 C30 C20 130.1(7)
N7 C30 C20 122.1(7)
C36 C31 C32 121.1(7)
C36 C31 N7 106.8(7)
C32 C31 N7 132.1(7)
C33 C32 C31 116.5(7)
C32 C33 C34 122.0(7)
C35 C34 C33 121.4(8)
C34 C35 C36 116.3(8)
C31 C36 C35 122.7(7)
C31 C36 N8 106.3(7)
C35 C36 N8 131.0(7)
N9 C39 C40 179.0(10)
C2 N1 C4 110.0(6)
C2 N1 C11 125.8(6)
C4 N1 C11 123.9(6)
C2 N2 C9 109.7(6)
C2 N2 C10 125.6(6)
C9 N2 C10 124.3(6)
C3 N3 C12 109.3(6)
C3 N3 C18 125.5(6)
C12 N3 C18 124.8(6)
C3 N4 C17 109.7(6)
C3 N4 C19 126.8(6)
C17 N4 C19 123.5(6)
C21 N5 C22 108.7(6)
C21 N5 C28 126.9(6)
C22 N5 C28 124.0(6)
C21 N6 C27 109.4(6)
C21 N6 C29 126.4(7)
C27 N6 C29 124.2(6)
C30 N7 C31 109.4(6)
C30 N7 C37 126.3(6)
C31 N7 C37 124.0(6)
C30 N8 C36 109.7(6)
C30 N8 C38 127.7(7)
C36 N8 C38 122.4(6)
C1 P1 Br1 101.5(3)
C1 P1 Br2 110.0(3)
Br1 P1 Br2 97.43(8)
C20 P2 Br4 101.4(3)
C20 P2 Br3 110.4(3)
Br4 P2 Br3 96.04(8)

loop_
_geom_bond_atom_site_label_1
_geom_bond_atom_site_label_2
_geom_bond_distance
Br1 P1 2.238(2)
Br2 P1 2.341(2)
Br3 P2 2.397(2)
Br4 P2 2.228(2)
C1 C2 1.446(10)
C1 C3 1.448(10)
C1 P1 1.748(8)
C2 N1 1.350(9)
C2 N2 1.360(9)
C4 C5 1.387(10)
C4 N1 1.393(10)
C4 C9 1.394(11)
C5 C6 1.377(11)
C6 C7 1.395(11)
C7 C8 1.400(11)
C8 C9 1.378(10)
C9 N2 1.398(9)
C11 N1 1.470(9)
C10 N2 1.470(9)
C3 N4 1.357(9)
C3 N3 1.370(9)
C12 N3 1.383(9)
C12 C17 1.394(10)
C12 C13 1.405(10)
C13 C14 1.387(11)
C14 C15 1.409(11)
C15 C16 1.373(11)
C16 C17 1.384(11)
C17 N4 1.398(9)
C18 N3 1.469(9)
C19 N4 1.470(9)
C20 C30 1.450(10)
C20 C21 1.452(10)
C20 P2 1.746(8)
C21 N6 1.347(9)
C21 N5 1.358(9)
C22 N5 1.385(9)
C22 C27 1.389(10)
C22 C23 1.391(11)
C23 C24 1.390(12)
C24 C25 1.397(12)
C25 C26 1.374(12)
C26 C27 1.399(11)
C27 N6 1.388(10)
C28 N5 1.464(9)
C29 N6 1.466(10)
C30 N8 1.337(10)
C30 N7 1.358(10)
C31 C36 1.383(11)
C31 C32 1.387(11)
C31 N7 1.388(10)
C32 C33 1.386(11)
C33 C34 1.402(12)
C34 C35 1.374(11)
C35 C36 1.392(11)
C36 N8 1.400(10)
C37 N7 1.464(10)
C38 N8 1.473(10)
C39 N9 1.139(11)
C39 C40 1.472(13)
